data_4310412
loop_
_publ_author_name
'Pauline Pearson'
'Christopher M. Kepert'
'Glen B. Deacon'
'Leone Spiccia'
'Andrew C. Warden'
'Brian W. Skelton'
'Allan H. White'

_publ_contact_author_address
;
   Department of Chemistry
   University of Western Australia
   35 Stirling Highway
   Crawley
   Western Australia 6009
   Australia
;
_publ_contact_author_email bws@crystal.uwa.edu.au
_publ_contact_author_fax (+61)_08_9380_1118
_publ_contact_author_name 'Skelton, B. W.'
_publ_contact_author_phone (+61)_08-9380_3481
_publ_section_title
;
 Carbonyl-Carboxylato-Ruthenium Complexes Incorporating Diimine Ligands
 and Unexpected Cyclometalation of Carboxylate Ligands
;
_journal_name_full 'Inorganic Chemistry'
_journal_page_first 683
_journal_page_last 691
_journal_paper_doi 10.1021/ic0348401
_journal_volume 43
_journal_year 2004
_chemical_formula_sum 'C19 H14 N2 O5 Ru'
_chemical_formula_weight 451.4
_space_group_IT_number 2
_symmetry_cell_setting triclinic
_symmetry_space_group_name_Hall '-P 1'
_symmetry_space_group_name_H-M 'P -1'
_audit_creation_date 01-04-12
_audit_creation_method Xtal3.6
_cell_angle_alpha 91.27(3)
_cell_angle_beta 107.50(3)
_cell_angle_gamma 100.31(3)
_cell_formula_units_Z 2
_cell_length_a 8.001(2)
_cell_length_b 9.208(2)
_cell_length_c 12.673(3)
_cell_measurement_temperature 153(2)
_cell_volume 873.2(4)
_computing_cell_refinement 'Bruker XSCANS'
_computing_data_collection 'Bruker XSCANS'
_computing_data_reduction 'Bruker SHELXTL'
_computing_molecular_graphics xtal
_computing_publication_material 'xtal BONDLA CIFIO'
_computing_structure_refinement 'xtal CRYLSQ'
_computing_structure_solution 'Bruker SHELXTL'
_diffrn_ambient_temperature 153(2)
_diffrn_measured_fraction_theta_full 1.0
_diffrn_measured_fraction_theta_max .99
_diffrn_measurement_device_type
;
 Bruker P4 diffractometer
;
_diffrn_measurement_method '\w scans'
_diffrn_radiation_detector 'CCD area detector'
_diffrn_radiation_monochromator graphite
_diffrn_radiation_source 'sealed tube'
_diffrn_radiation_type 'Mo K\a'
_diffrn_radiation_wavelength .71073
_diffrn_reflns_av_R_equivalents .057
_diffrn_reflns_av_sigmaI/netI .084
_diffrn_reflns_limit_h_max 10
_diffrn_reflns_limit_h_min -10
_diffrn_reflns_limit_k_max 12
_diffrn_reflns_limit_k_min -12
_diffrn_reflns_limit_l_max 16
_diffrn_reflns_limit_l_min -16
_diffrn_reflns_number 10793
_diffrn_reflns_theta_full 27.8
_diffrn_reflns_theta_max 27.84
_diffrn_reflns_theta_min 3.62
_diffrn_standards_decay_% 0
_exptl_absorpt_coefficient_mu .932
_exptl_absorpt_correction_type none
_exptl_absorpt_process_details
;
 ? 
;
_exptl_crystal_density_diffrn 1.717
_exptl_crystal_F_000 452
_refine_diff_density_max 1.173
_refine_diff_density_min -.664
_refine_ls_extinction_method none
_refine_ls_goodness_of_fit_all 1.025
_refine_ls_goodness_of_fit_ref 1.054
_refine_ls_hydrogen_treatment noref
_refine_ls_matrix_type full
_refine_ls_number_constraints 0
_refine_ls_number_parameters 244
_refine_ls_number_reflns 3233
_refine_ls_number_restraints 0
_refine_ls_R_factor_all .065
_refine_ls_R_factor_gt .042
_refine_ls_shift/su_max .002
_refine_ls_shift/su_mean .0003
_refine_ls_structure_factor_coef F
_refine_ls_weighting_scheme calc
_refine_ls_wR_factor_all .048
_refine_ls_wR_factor_ref .044
_reflns_d_resolution_high .761
_reflns_d_resolution_low 5.618
_reflns_limit_h_max 10
_reflns_limit_h_min 0
_reflns_limit_k_max 11
_reflns_limit_k_min -12
_reflns_limit_l_max 15
_reflns_limit_l_min -16
_reflns_number_gt 3233
_reflns_number_total 4102
_reflns_threshold_expression 'F    > 4.00 sig(F   )'
_cod_data_source_file ic0348401si20031112_114047_3.cif
_cod_data_source_block pp70a
_cod_original_sg_symbol_Hall -p_1
_cod_original_formula_sum 'C19 H14 N2 O5 Ru1'
_cod_database_code 4310412

loop_
_symmetry_equiv_pos_as_xyz
+x,+y,+z
-x,-y,-z

loop_
_atom_site_label
_atom_site_fract_x
_atom_site_fract_y
_atom_site_fract_z
_atom_site_U_iso_or_equiv
_atom_site_adp_type
_atom_site_calc_flag
_atom_site_calc_attached_atom
_atom_site_occupancy
_atom_site_disorder_assembly
_atom_site_disorder_group
Ru .66032(4) .72194(3) .26565(2) .01291(13) Uani ? ? 1.00000 ? ?
C10 .8151(5) .9081(4) .2853(3) .0151(15) Uani ? ? 1.00000 ? ?
O10 .9076(4) 1.0193(3) .2943(2) .0214(12) Uani ? ? 1.00000 ? ?
C20 .7900(5) .6496(4) .1839(3) .0163(15) Uani ? ? 1.00000 ? ?
O20 .8618(4) .6068(3) .1275(2) .0265(13) Uani ? ? 1.00000 ? ?
C11 .3451(5) .8357(4) .1511(3) .0147(14) Uani ? ? 1.00000 ? ?
C111 .3475(5) .8393(4) .2696(3) .0139(14) Uani ? ? 1.00000 ? ?
O11 .4870(3) .8002(3) .3392(2) .0143(10) Uani ? ? 1.00000 ? ?
O12 .2279(3) .8770(3) .2998(2) .0206(11) Uani ? ? 1.00000 ? ?
C12 .4889(5) .7903(4) .1276(3) .0148(14) Uani ? ? 1.00000 ? ?
C13 .4896(5) .7890(4) .0171(3) .0182(15) Uani ? ? 1.00000 ? ?
C14 .3513(5) .8296(4) -.0653(3) .0223(16) Uani ? ? 1.00000 ? ?
C15 .2097(5) .8733(4) -.0405(3) .0210(16) Uani ? ? 1.00000 ? ?
C16 .2067(5) .8771(4) .0688(3) .0175(15) Uani ? ? 1.00000 ? ?
N1 .7711(4) .6326(3) .4231(2) .0134(12) Uani ? ? 1.00000 ? ?
C2 .6819(5) .4976(4) .4352(3) .0131(14) Uani ? ? 1.00000 ? ?
C3 .7304(5) .4304(4) .5340(3) .0173(15) Uani ? ? 1.00000 ? ?
C4 .8738(5) .5030(4) .6205(3) .0207(16) Uani ? ? 1.00000 ? ?
C5 .9660(5) .6391(4) .6076(3) .0188(15) Uani ? ? 1.00000 ? ?
C6 .9103(5) .7012(4) .5077(3) .0185(15) Uani ? ? 1.00000 ? ?
N1' .4889(4) .5115(3) .2505(2) .0129(12) Uani ? ? 1.00000 ? ?
C2' .5306(5) .4279(4) .3375(3) .0127(14) Uani ? ? 1.00000 ? ?
C3' .4351(5) .2847(4) .3343(3) .0188(16) Uani ? ? 1.00000 ? ?
C4' .2897(5) .2286(4) .2423(3) .0213(16) Uani ? ? 1.00000 ? ?
C5' .2454(5) .3165(4) .1552(3) .0196(16) Uani ? ? 1.00000 ? ?
C6' .3486(5) .4557(4) .1615(3) .0181(15) Uani ? ? 1.00000 ? ?
O01 .7171(4) 1.0590(3) .4740(2) .0300(13) Uani ? ? 1.00000 ? ?
H13 .58733 .76079 -.00105 .02500 Uiso ? ? 1.00000 ? ?
H14 .35466 .82923 -.14126 .02900 Uiso ? ? 1.00000 ? ?
H15 .11404 .89830 -.09777 .02700 Uiso ? ? 1.00000 ? ?
H16 .11127 .90685 .08775 .02200 Uiso ? ? 1.00000 ? ?
H3 .66453 .33406 .54246 .02300 Uiso ? ? 1.00000 ? ?
H4 .91144 .45888 .68998 .02600 Uiso ? ? 1.00000 ? ?
H5 1.06873 .68975 .66609 .02400 Uiso ? ? 1.00000 ? ?
H6 .97476 .79574 .49918 .02400 Uiso ? ? 1.00000 ? ?
H3' .47130 .22373 .39539 .02500 Uiso ? ? 1.00000 ? ?
H4' .22242 .13049 .23917 .02800 Uiso ? ? 1.00000 ? ?
H5' .14236 .28161 .09240 .02500 Uiso ? ? 1.00000 ? ?
H6' .31690 .51546 .09921 .02400 Uiso ? ? 1.00000 ? ?
H01a .62727 .97554 .45751 .04400 Uiso ? ? 1.00000 ? ?
H01b .70639 1.07837 .53135 .04400 Uiso ? ? 1.00000 ? ?

loop_
_atom_site_aniso_label
_atom_site_aniso_U_11
_atom_site_aniso_U_22
_atom_site_aniso_U_33
_atom_site_aniso_U_12
_atom_site_aniso_U_13
_atom_site_aniso_U_23
Ru .01249(16) .01258(16) .01348(16) .00104(11) .00453(11) .00173(11)
C10 .018(2) .020(2) .0095(17) .0076(16) .0049(15) .0025(15)
O10 .0210(14) .0169(14) .0252(15) -.0023(12) .0090(12) .0004(12)
C20 .019(2) .0138(18) .016(2) .0032(15) .0045(16) .0030(15)
O20 .0260(16) .0376(17) .0206(15) .0120(13) .0111(13) .0011(13)
C11 .0152(18) .0132(17) .0147(19) -.0007(14) .0052(15) .0019(14)
C111 .0130(18) .0103(17) .0169(19) -.0011(14) .0045(15) -.0023(15)
O11 .0162(13) .0143(12) .0135(13) .0037(10) .0058(11) .0015(10)
O12 .0204(14) .0238(14) .0201(14) .0077(11) .0083(12) .0015(11)
C12 .0152(18) .0108(17) .0163(19) .0005(14) .0027(15) .0029(14)
C13 .022(2) .0177(19) .016(2) .0033(16) .0082(16) .0026(16)
C14 .022(2) .027(2) .014(2) -.0026(17) .0028(16) .0029(17)
C15 .018(2) .023(2) .018(2) -.0006(16) .0015(16) .0072(16)
C16 .0114(18) .0179(19) .022(2) .0013(15) .0038(15) .0051(16)
N1 .0144(15) .0123(15) .0145(16) .0035(12) .0055(13) .0014(12)
C2 .0126(17) .0149(17) .0163(18) .0061(14) .0091(15) .0022(14)
C3 .019(2) .0181(19) .018(2) .0079(16) .0090(16) .0070(16)
C4 .026(2) .025(2) .017(2) .0127(17) .0095(17) .0065(16)
C5 .0129(18) .028(2) .0151(19) .0092(16) .0005(15) -.0012(16)
C6 .017(2) .0178(19) .021(2) .0035(15) .0067(16) .0020(16)
N1' .0125(15) .0128(15) .0149(16) .0021(12) .0067(13) .0001(12)
C2' .0121(17) .0114(17) .0187(19) .0051(14) .0093(15) .0014(14)
C3' .0163(19) .0176(19) .024(2) .0058(15) .0069(16) .0057(16)
C4' .021(2) .0106(17) .032(2) -.0018(15) .0116(18) .0013(16)
C5' .018(2) .020(2) .020(2) -.0012(16) .0060(16) -.0020(16)
C6' .017(2) .0176(19) .019(2) .0030(15) .0047(16) -.0001(16)
O01 .0353(17) .0303(16) .0217(16) -.0074(13) .0132(13) -.0061(13)

loop_
_atom_type_symbol
_atom_type_description
_atom_type_oxidation_number
_atom_type_number_in_cell
_atom_type_scat_dispersion_real
_atom_type_scat_dispersion_imag
_atom_type_scat_source
C ? 0 38 .002 .002 'Int Tables Vol IV Tables 2.2B and 2.3.1'
H ? 0 28 0 0 'Int Tables Vol IV Tables 2.2B and 2.3.1'
N ? 0 4 .004 .003 'Int Tables Vol IV Tables 2.2B and 2.3.1'
O ? 0 10 .008 .006 'Int Tables Vol IV Tables 2.2B and 2.3.1'
Ru ? 0 2 -1.42 .836 'Int Tables Vol IV Tables 2.2B and 2.3.1'

loop_
_geom_angle_atom_site_label_1
_geom_angle_atom_site_label_2
_geom_angle_atom_site_label_3
_geom_angle_site_symmetry_1
_geom_angle_site_symmetry_2
_geom_angle_site_symmetry_3
_geom_angle
_geom_angle_publ_flag
C10 Ru C20 . . . 88.92(17) ?
C10 Ru O11 . . . 93.87(15) ?
C10 Ru C12 . . . 89.36(14) ?
C10 Ru N1 . . . 101.06(13) ?
C10 Ru N1' . . . 177.71(13) ?
C20 Ru O11 . . . 172.77(12) ?
C20 Ru C12 . . . 93.03(16) ?
C20 Ru N1 . . . 99.67(15) ?
C20 Ru N1' . . . 92.21(14) ?
O11 Ru C12 . . . 80.35(14) ?
O11 Ru N1 . . . 86.36(12) ?
O11 Ru N1' . . . 85.24(11) ?
C12 Ru N1 . . . 163.66(14) ?
C12 Ru N1' . . . 92.57(12) ?
N1 Ru N1' . . . 76.79(10) ?
Ru C10 O10 . . . 178.3(3) ?
Ru C20 O20 . . . 175.6(3) ?
C111 C11 C12 . . . 116.9(3) ?
C111 C11 C16 . . . 121.1(4) ?
C12 C11 C16 . . . 121.9(4) ?
C11 C111 O11 . . . 115.1(4) ?
C11 C111 O12 . . . 122.5(3) ?
O11 C111 O12 . . . 122.4(4) ?
Ru O11 C111 . . . 115.1(2) ?
Ru C12 C11 . . . 112.0(3) ?
Ru C12 C13 . . . 130.4(3) ?
C11 C12 C13 . . . 117.4(3) ?
C12 C13 C14 . . . 120.8(4) ?
C12 C13 H13 . . . 119.2 ?
C14 C13 H13 . . . 120.0 ?
C13 C14 C15 . . . 120.9(4) ?
C13 C14 H14 . . . 119.8 ?
C15 C14 H14 . . . 119.3 ?
C14 C15 C16 . . . 119.4(3) ?
C14 C15 H15 . . . 120.3 ?
C16 C15 H15 . . . 120.2 ?
C11 C16 C15 . . . 119.5(4) ?
C11 C16 H16 . . . 119.6 ?
C15 C16 H16 . . . 120.9 ?
Ru N1 C2 . . . 114.8(2) ?
Ru N1 C6 . . . 126.1(2) ?
C2 N1 C6 . . . 119.1(3) ?
N1 C2 C3 . . . 121.4(3) ?
N1 C2 C2' . . . 116.0(3) ?
C3 C2 C2' . . . 122.6(3) ?
C2 C3 C4 . . . 118.7(3) ?
C2 C3 H3 . . . 120.9 ?
C4 C3 H3 . . . 120.4 ?
C3 C4 C5 . . . 119.9(4) ?
C3 C4 H4 . . . 120.7 ?
C5 C4 H4 . . . 119.4 ?
C4 C5 C6 . . . 118.7(3) ?
C4 C5 H5 . . . 121.0 ?
C6 C5 H5 . . . 120.2 ?
N1 C6 C5 . . . 122.2(3) ?
N1 C6 H6 . . . 119.4 ?
C5 C6 H6 . . . 118.4 ?
Ru N1' C2' . . . 116.1(2) ?
Ru N1' C6' . . . 125.3(3) ?
C2' N1' C6' . . . 118.6(3) ?
C2 C2' N1' . . . 116.1(3) ?
C2 C2' C3' . . . 122.6(3) ?
N1' C2' C3' . . . 121.3(3) ?
C2' C3' C4' . . . 119.6(4) ?
C2' C3' H3' . . . 120.3 ?
C4' C3' H3' . . . 120.0 ?
C3' C4' C5' . . . 118.5(3) ?
C3' C4' H4' . . . 120.5 ?
C5' C4' H4' . . . 121.0 ?
C4' C5' C6' . . . 119.3(3) ?
C4' C5' H5' . . . 119.8 ?
C6' C5' H5' . . . 120.9 ?
N1' C6' C5' . . . 122.7(3) ?
N1' C6' H6' . . . 119.1 ?
C5' C6' H6' . . . 118.2 ?
H01a O01 H01b . . . 94.1 ?

loop_
_geom_bond_atom_site_label_1
_geom_bond_atom_site_label_2
_geom_bond_site_symmetry_1
_geom_bond_site_symmetry_2
_geom_bond_distance
_geom_bond_publ_flag
Ru C10 . . 1.890(4) ?
Ru C20 . . 1.860(5) ?
Ru O11 . . 2.102(3) ?
Ru C12 . . 2.062(3) ?
Ru N1 . . 2.171(3) ?
Ru N1' . . 2.133(3) ?
C10 O10 . . 1.132(4) ?
C20 O20 . . 1.145(6) ?
C11 C111 . . 1.496(6) ?
C11 C12 . . 1.400(6) ?
C11 C16 . . 1.390(5) ?
C111 O11 . . 1.311(4) ?
C111 O12 . . 1.231(5) ?
C12 C13 . . 1.402(6) ?
C13 C14 . . 1.387(5) ?
C13 H13 . . .954 ?
C14 C15 . . 1.385(7) ?
C14 H14 . . .970 ?
C15 C16 . . 1.393(6) ?
C15 H15 . . .950 ?
C16 H16 . . .948 ?
N1 C2 . . 1.355(4) ?
N1 C6 . . 1.338(4) ?
C2 C3 . . 1.389(5) ?
C2 C2' . . 1.482(4) ?
C3 C4 . . 1.379(5) ?
C3 H3 . . .973 ?
C4 C5 . . 1.376(5) ?
C4 H4 . . .965 ?
C5 C6 . . 1.383(5) ?
C5 H5 . . .961 ?
C6 H6 . . .956 ?
N1' C2' . . 1.352(5) ?
N1' C6' . . 1.343(4) ?
C2' C3' . . 1.393(5) ?
C3' C4' . . 1.387(5) ?
C3' H3' . . .970 ?
C4' C5' . . 1.380(6) ?
C4' H4' . . .959 ?
C5' C6' . . 1.381(5) ?
C5' H5' . . .957 ?
C6' H6' . . .969 ?
O01 H01a . . .925 ?
O01 H01b . . .778 ?
